data_7240137
loop_
_publ_author_name
'GARG, UTSAV'
'Azim , Yasser'
'Kar, Aranya'
'Pradeep, Chullikkattil P.'

_publ_section_title
;
 Cocrystals/salt of 1-naphthalene acetic acid and utilizing Hirshfeld
 surface calculations for acid-aminopyrimidine synthon
;
_journal_name_full CrystEngComm
_journal_paper_doi 10.1039/D0CE00106F
_journal_year 2020
_chemical_formula_moiety 'C12 H10 O2, C4 H5 N3 '
_chemical_formula_sum 'C16 H15 N3 O2'
_chemical_formula_weight 281.31
_chemical_melting_point 369.95
_chemical_name_common '1-Naphthalene acetic acid + 2-aminopyrimidine'
_chemical_name_systematic '1-Naphthalene acetic acid + 2-aminopyrimidine'
_space_group_crystal_system monoclinic
_space_group_IT_number 14
_space_group_name_Hall '-P 2yn'
_space_group_name_H-M_alt 'P 1 21/n 1'
_atom_sites_solution_hydrogens mixed
_audit_creation_method SHELXL-2016/4
_audit_update_record
;
2020-03-06 deposited with the CCDC.	2020-03-16 downloaded from the CCDC.
;
_cell_angle_alpha 90
_cell_angle_beta 91.255(3)
_cell_angle_gamma 90
_cell_formula_units_Z 4
_cell_length_a 10.3833(6)
_cell_length_b 6.9029(4)
_cell_length_c 20.2517(12)
_cell_measurement_reflns_used 9471
_cell_measurement_temperature 293(2)
_cell_measurement_theta_max 78.67
_cell_measurement_theta_min 4.37
_cell_volume 1451.19(15)
_computing_cell_refinement 'Bruker SAINT'
_computing_data_collection 'Bruker APEX2'
_computing_data_reduction 'Bruker SAINT'
_computing_structure_refinement 'SHELXL-2016/4 (Sheldrick, 2016)'
_computing_structure_solution 'SHELXS-97 (Sheldrick 2008)'
_diffrn_ambient_temperature 293(2)
_diffrn_measured_fraction_theta_full 0.999
_diffrn_measured_fraction_theta_max 0.990
_diffrn_measurement_device_type 'Bruker APEX-II CCD'
_diffrn_measurement_method '\f and \w scans'
_diffrn_radiation_type CuK\a
_diffrn_radiation_wavelength 1.54178
_diffrn_reflns_av_R_equivalents 0.0888
_diffrn_reflns_av_unetI/netI 0.0472
_diffrn_reflns_Laue_measured_fraction_full 0.999
_diffrn_reflns_Laue_measured_fraction_max 0.990
_diffrn_reflns_limit_h_max 12
_diffrn_reflns_limit_h_min -13
_diffrn_reflns_limit_k_max 8
_diffrn_reflns_limit_k_min -8
_diffrn_reflns_limit_l_max 25
_diffrn_reflns_limit_l_min -25
_diffrn_reflns_number 22025
_diffrn_reflns_point_group_measured_fraction_full 0.999
_diffrn_reflns_point_group_measured_fraction_max 0.990
_diffrn_reflns_theta_full 67.679
_diffrn_reflns_theta_max 78.809
_diffrn_reflns_theta_min 4.367
_exptl_absorpt_coefficient_mu 0.710
_exptl_absorpt_correction_T_max 0.7542
_exptl_absorpt_correction_T_min 0.6108
_exptl_absorpt_correction_type multi-scan
_exptl_absorpt_process_details SADABS-2016/2
_exptl_crystal_colour colourless
_exptl_crystal_density_diffrn 1.288
_exptl_crystal_description Block
_exptl_crystal_F_000 592
_exptl_crystal_recrystallization_method 'Re-crystallisation from solvent: Acetonitrile'
_exptl_crystal_size_max 0.460
_exptl_crystal_size_mid 0.400
_exptl_crystal_size_min 0.260
_refine_diff_density_max 0.353
_refine_diff_density_min -0.177
_refine_diff_density_rms 0.046
_refine_ls_extinction_coef 0.0068(9)
_refine_ls_extinction_expression Fc^*^=kFc[1+0.001xFc^2^\l^3^/sin(2\q)]^-1/4^
_refine_ls_extinction_method 'SHELXL-2016/4 (Sheldrick 2016)'
_refine_ls_goodness_of_fit_ref 1.192
_refine_ls_hydrogen_treatment mixed
_refine_ls_matrix_type full
_refine_ls_number_parameters 203
_refine_ls_number_reflns 3096
_refine_ls_number_restraints 0
_refine_ls_restrained_S_all 1.192
_refine_ls_R_factor_all 0.1280
_refine_ls_R_factor_gt 0.0820
_refine_ls_shift/su_max 0.000
_refine_ls_shift/su_mean 0.000
_refine_ls_structure_factor_coef Fsqd
_refine_ls_weighting_details 'w=1/[\s^2^(Fo^2^)+(0.0701P)^2^+0.8773P] where P=(Fo^2^+2Fc^2^)/3'
_refine_ls_weighting_scheme calc
_refine_ls_wR_factor_gt 0.1882
_refine_ls_wR_factor_ref 0.2078
_reflns_Friedel_coverage 0.000
_reflns_number_gt 2278
_reflns_number_total 3096
_reflns_threshold_expression 'I > 2\s(I)'
_cod_data_source_file d0ce00106f2.cif
_cod_data_source_block NAA-2-AP
_cod_original_sg_symbol_H-M 'P 21/n'
_cod_database_code 7240137
_shelx_shelxl_version_number 2016/4
_shelx_space_group_comment
;
The symmetry employed for this shelxl refinement is uniquely defined
by the following loop, which should always be used as a source of
symmetry information in preference to the above space-group names.
They are only intended as comments.
;
_shelx_estimated_absorpt_t_min 0.736
_shelx_estimated_absorpt_t_max 0.837

loop_
_space_group_symop_operation_xyz
'x, y, z'
'-x+1/2, y+1/2, -z+1/2'
'-x, -y, -z'
'x-1/2, -y-1/2, z-1/2'

loop_
_atom_site_label
_atom_site_type_symbol
_atom_site_fract_x
_atom_site_fract_y
_atom_site_fract_z
_atom_site_U_iso_or_equiv
_atom_site_adp_type
_atom_site_occupancy
_atom_site_site_symmetry_order
_atom_site_calc_flag
_atom_site_refinement_flags_posn
_atom_site_refinement_flags_adp
_atom_site_refinement_flags_occupancy
_atom_site_disorder_assembly
_atom_site_disorder_group
O2 O 0.4984(2) 0.3043(4) 0.56598(12) 0.0743(8) Uani 1 1 d . . . . .
O1 O 0.5877(2) 0.5787(4) 0.59906(11) 0.0767(8) Uani 1 1 d . . . . .
N1 N 0.8123(3) 0.5298(4) 0.51171(15) 0.0597(8) Uani 1 1 d . . . . .
N3 N 0.6995(2) 0.2556(4) 0.48400(12) 0.0561(7) Uani 1 1 d . . . . .
N2 N 0.9208(3) 0.2903(4) 0.45828(13) 0.0577(7) Uani 1 1 d . . . . .
C5 C 0.5713(3) 0.6935(4) 0.80985(13) 0.0516(7) Uani 1 1 d . . . . .
C10 C 0.5359(3) 0.5549(4) 0.76091(13) 0.0492(7) Uani 1 1 d . . . . .
C13 C 0.8110(3) 0.3548(4) 0.48405(13) 0.0460(6) Uani 1 1 d . . . . .
C9 C 0.6071(3) 0.3760(5) 0.76185(16) 0.0604(9) Uani 1 1 d . . . . .
H9 H 0.586327 0.280015 0.731190 0.072 Uiso 1 1 calc R U . . .
C1 C 0.4378(3) 0.5969(5) 0.71417(15) 0.0593(8) Uani 1 1 d . . . . .
C12 C 0.5094(3) 0.4531(5) 0.60549(14) 0.0607(9) Uani 1 1 d . . . . .
C2 C 0.3770(3) 0.7671(6) 0.71878(19) 0.0744(11) Uani 1 1 d . . . . .
H2 H 0.311529 0.794769 0.688138 0.089 Uiso 1 1 calc R U . . .
C16 C 0.7007(4) 0.0814(5) 0.45591(17) 0.0683(10) Uani 1 1 d . . . . .
H16 H 0.625287 0.008702 0.455430 0.082 Uiso 1 1 calc R U . . .
C7 C 0.7386(4) 0.4813(7) 0.8515(2) 0.0820(12) Uani 1 1 d . . . . .
H7 H 0.806549 0.457644 0.881095 0.098 Uiso 1 1 calc R U . . .
C6 C 0.6756(4) 0.6499(6) 0.85357(16) 0.0714(10) Uani 1 1 d . . . . .
H6 H 0.701105 0.741824 0.884781 0.086 Uiso 1 1 calc R U . . .
C3 C 0.4068(4) 0.9070(6) 0.7677(2) 0.0919(16) Uani 1 1 d . . . . .
H3 H 0.360564 1.022252 0.769637 0.110 Uiso 1 1 calc R U . . .
C4 C 0.5063(4) 0.8696(5) 0.8129(2) 0.0759(11) Uani 1 1 d . . . . .
H4 H 0.529257 0.960944 0.844840 0.091 Uiso 1 1 calc R U . . .
C8 C 0.7037(4) 0.3447(6) 0.80654(18) 0.0743(11) Uani 1 1 d . . . . .
H8 H 0.747135 0.226910 0.806360 0.089 Uiso 1 1 calc R U . . .
C11 C 0.4081(3) 0.4555(6) 0.65863(16) 0.0748(11) Uani 1 1 d . . . . .
H11A H 0.325492 0.488796 0.638459 0.090 Uiso 1 1 calc R U . . .
H11B H 0.400852 0.326313 0.677044 0.090 Uiso 1 1 calc R U . . .
C14 C 0.9154(4) 0.1164(5) 0.43051(17) 0.0703(10) Uani 1 1 d . . . . .
H14 H 0.989759 0.067940 0.411758 0.084 Uiso 1 1 calc R U . . .
C15 C 0.8070(4) 0.0046(5) 0.42786(19) 0.0723(10) Uani 1 1 d . . . . .
H15 H 0.805916 -0.116988 0.408043 0.087 Uiso 1 1 calc R U . . .
H1A H 0.743(4) 0.573(5) 0.5352(17) 0.069(10) Uiso 1 1 d . . . . .
H1B H 0.882(4) 0.589(5) 0.5165(16) 0.059(10) Uiso 1 1 d . . . . .
H2A H 0.567(4) 0.302(6) 0.535(2) 0.097(13) Uiso 1 1 d . . . . .

loop_
_atom_site_aniso_label
_atom_site_aniso_U_11
_atom_site_aniso_U_22
_atom_site_aniso_U_33
_atom_site_aniso_U_23
_atom_site_aniso_U_13
_atom_site_aniso_U_12
O2 0.0629(15) 0.0860(17) 0.0746(15) -0.0173(13) 0.0147(12) -0.0314(13)
O1 0.0689(15) 0.0953(18) 0.0670(14) -0.0208(13) 0.0242(12) -0.0359(14)
N1 0.0457(16) 0.0495(14) 0.0843(19) -0.0086(13) 0.0123(14) -0.0097(12)
N3 0.0469(15) 0.0616(15) 0.0597(14) -0.0077(12) 0.0000(11) -0.0139(12)
N2 0.0514(15) 0.0584(15) 0.0636(15) -0.0091(12) 0.0092(12) -0.0061(12)
C5 0.0579(18) 0.0508(15) 0.0467(14) -0.0016(12) 0.0188(13) -0.0080(13)
C10 0.0465(17) 0.0584(16) 0.0431(14) -0.0012(12) 0.0132(12) -0.0082(13)
C13 0.0452(16) 0.0489(15) 0.0438(13) 0.0039(11) 0.0009(11) -0.0055(12)
C9 0.071(2) 0.0540(17) 0.0576(17) -0.0078(14) 0.0213(16) -0.0030(15)
C1 0.0473(18) 0.075(2) 0.0562(17) 0.0114(15) 0.0144(14) -0.0038(16)
C12 0.0483(18) 0.088(2) 0.0456(15) 0.0015(16) 0.0004(13) -0.0214(17)
C2 0.053(2) 0.093(3) 0.078(2) 0.029(2) 0.0156(17) 0.009(2)
C16 0.071(2) 0.065(2) 0.069(2) -0.0095(16) -0.0006(17) -0.0250(18)
C7 0.065(2) 0.111(3) 0.069(2) 0.011(2) 0.0021(19) 0.003(2)
C6 0.074(2) 0.088(3) 0.0531(18) -0.0058(17) 0.0049(17) -0.020(2)
C3 0.093(3) 0.059(2) 0.127(4) 0.025(2) 0.062(3) 0.027(2)
C4 0.091(3) 0.0537(19) 0.085(2) -0.0017(18) 0.037(2) -0.0013(19)
C8 0.064(2) 0.090(3) 0.070(2) 0.014(2) 0.0144(18) 0.019(2)
C11 0.055(2) 0.116(3) 0.0531(17) 0.0014(19) 0.0049(15) -0.026(2)
C14 0.065(2) 0.071(2) 0.075(2) -0.0179(18) 0.0060(17) 0.0039(18)
C15 0.085(3) 0.0583(19) 0.074(2) -0.0170(17) -0.0038(19) -0.0072(18)

loop_
_atom_type_symbol
_atom_type_description
_atom_type_scat_dispersion_real
_atom_type_scat_dispersion_imag
_atom_type_scat_source
C C 0.0181 0.0091 'International Tables Vol C Tables 4.2.6.8 and 6.1.1.4'
H H 0.0000 0.0000 'International Tables Vol C Tables 4.2.6.8 and 6.1.1.4'
N N 0.0311 0.0180 'International Tables Vol C Tables 4.2.6.8 and 6.1.1.4'
O O 0.0492 0.0322 'International Tables Vol C Tables 4.2.6.8 and 6.1.1.4'

loop_
_geom_angle_atom_site_label_1
_geom_angle_atom_site_label_2
_geom_angle_atom_site_label_3
_geom_angle
_geom_angle_site_symmetry_1
_geom_angle_site_symmetry_3
_geom_angle_publ_flag
C16 N3 C13 116.3(3) . . ?
C14 N2 C13 115.9(3) . . ?
C4 C5 C6 121.5(3) . . ?
C4 C5 C10 120.1(3) . . ?
C6 C5 C10 118.4(3) . . ?
C1 C10 C5 120.2(3) . . ?
C1 C10 C9 123.4(3) . . ?
C5 C10 C9 116.4(3) . . ?
N1 C13 N2 117.7(3) . . ?
N1 C13 N3 117.6(3) . . ?
N2 C13 N3 124.8(3) . . ?
C8 C9 C10 121.2(3) . . ?
C2 C1 C10 118.1(4) . . ?
C2 C1 C11 121.9(4) . . ?
C10 C1 C11 119.9(3) . . ?
O1 C12 O2 123.6(3) . . ?
O1 C12 C11 123.4(3) . . ?
O2 C12 C11 112.9(3) . . ?
C1 C2 C3 123.6(4) . . ?
N3 C16 C15 123.1(3) . . ?
C6 C7 C8 120.2(4) . . ?
C7 C6 C5 122.3(4) . . ?
C4 C3 C2 118.9(3) . . ?
C3 C4 C5 119.1(4) . . ?
C9 C8 C7 121.5(4) . . ?
C1 C11 C12 113.6(3) . . ?
N2 C14 C15 123.8(3) . . ?
C16 C15 C14 116.0(3) . . ?

loop_
_geom_bond_atom_site_label_1
_geom_bond_atom_site_label_2
_geom_bond_distance
_geom_bond_site_symmetry_2
_geom_bond_publ_flag
O2 C12 1.306(4) . ?
O1 C12 1.198(4) . ?
N1 C13 1.331(4) . ?
N3 C16 1.330(4) . ?
N3 C13 1.345(3) . ?
N2 C14 1.326(4) . ?
N2 C13 1.340(4) . ?
C5 C4 1.392(5) . ?
C5 C6 1.416(5) . ?
C5 C10 1.420(4) . ?
C10 C1 1.406(4) . ?
C10 C9 1.439(4) . ?
C9 C8 1.354(5) . ?
C1 C2 1.338(5) . ?
C1 C11 1.516(5) . ?
C12 C11 1.521(4) . ?
C2 C3 1.414(6) . ?
C16 C15 1.360(5) . ?
C7 C6 1.336(6) . ?
C7 C8 1.355(6) . ?
C3 C4 1.390(6) . ?
C14 C15 1.365(5) . ?
